data_2102944
loop_
_publ_author_name
'Izaola, Zunbeltz'
'Gonz\'alez, Santiago'
'Elcoro, Luis'
'Perez-Mato, J. M.'
'Madariaga, Gotzon'
'Garc\'ia, Alberto'

_publ_section_title
;
 Revision of pyrrhotite structures within a common superspace model
;
_journal_coeditor_code CK5026
_journal_issue 5
_journal_name_full 'Acta Crystallographica Section B'
_journal_page_first 693
_journal_page_last 702
_journal_paper_doi 10.1107/S0108768107037275
_journal_volume 63
_journal_year 2007
_chemical_formula_sum 'Fe0.91 S'
_chemical_formula_weight 82.9
_chemical_name_systematic ' ?'
_space_group_ssg_name '(000 ???'
_symmetry_cell_setting orthorhombic
_cell_angle_alpha 90
_cell_angle_beta 90
_cell_angle_gamma 90
_cell_formula_units_Z 16
_cell_length_a 6.8920(10)
_cell_length_b 11.9520(10)
_cell_length_c 5.7440(10)
_cell_modulation_dimension 1
_cell_volume 473.15(11)
_computing_publication_material '(Jana2000; Petricek and Dusek, 2000)'
_computing_structure_refinement '(Jana2000; Petricek and Dusek, 2000)'
_diffrn_ambient_temperature 293
_diffrn_measured_fraction_theta_full 0.95
_diffrn_radiation_type 'Mo K\a'
_diffrn_radiation_wavelength 0.71069
_diffrn_reflns_av_R_equivalents 0.7855
_diffrn_reflns_av_sigmaI/netI 0.0071
_diffrn_reflns_limit_h_max 5
_diffrn_reflns_limit_h_min 0
_diffrn_reflns_limit_index_m_1_max 4
_diffrn_reflns_limit_index_m_1_min -4
_diffrn_reflns_limit_k_max 14
_diffrn_reflns_limit_k_min 0
_diffrn_reflns_limit_l_max 0
_diffrn_reflns_limit_l_min -4
_diffrn_reflns_number 605
_diffrn_reflns_theta_full 17.12
_diffrn_reflns_theta_max 26.00
_diffrn_reflns_theta_min 2.56
_exptl_absorpt_coefficient_mu 12.539
_exptl_absorpt_correction_T_max 1.000
_exptl_absorpt_correction_T_min 1.000
_exptl_absorpt_correction_type none
_exptl_crystal_density_diffrn 4.6524
_exptl_crystal_F_000 1269
_refine_ls_goodness_of_fit_ref 4.81
_refine_ls_number_parameters 46
_refine_ls_number_reflns 588
_refine_ls_R_factor_all 0.1419
_refine_ls_R_factor_gt 0.1152
_refine_ls_shift/su_max 0.0172
_refine_ls_shift/su_mean 0.0033
_refine_ls_structure_factor_coef F
_refine_ls_weighting_scheme unit
_refine_ls_wR_factor_gt 0.0899
_refine_ls_wR_factor_ref 0.0960
_reflns_number_gt 391
_reflns_number_total 588
_reflns_threshold_expression I>3\s(I)
_cod_data_source_file ck5026.cif
_cod_data_source_block I
_cod_depositor_comments
;
The following automatic conversions were performed:
'_exptl_absorpt_correction_type' value 'None' changed to 'none' according
to '/home/saulius/struct/CIF-dictionaries/cif_core.dic' dictionary named
'cif_core.dic' version 2.4.1 from 2010-06-29.

Automatic conversion script
Id: cif_fix_enum 1527 2010-12-29 10:47:43Z saulius 

The following automatic conversions were performed:

'_exptl_absorpt_correction_type' value 'None' changed to 'none'
according to /home/saulius/struct/CIF-dictionaries/cif_core.dic
dictionary named 'cif_core.dic' version 2.4.1 from 2010-06-29.

Automatic conversion script
Id: cif_fix_values 1715 2011-07-08 13:25:40Z adriana 
;
_cod_original_formula_sum 'Fe0.91 S1'
_cod_database_code 2102944

loop_
_space_group_symop_ssg_id
_space_group_symop_ssg_operation_algebraic
1 x1,x2,x3,x4
2 1/4+x1,-x2,1/2+x3,1/4+x4
3 x1,1/4-x2,-x3,1/4-x4
4 1/4+x1,1/4+x2,1/2-x3,-x4
5 -x1,-x2,-x3,-x4
6 1/4-x1,x2,1/2-x3,1/4-x4
7 -x1,1/4+x2,x3,1/4+x4
8 1/4-x1,1/4-x2,1/2+x3,x4
9 1/2+x1,1/2+x2,x3,x4
10 3/4+x1,1/2-x2,1/2+x3,1/4+x4
11 1/2+x1,3/4-x2,-x3,1/4-x4
12 3/4+x1,3/4+x2,1/2-x3,-x4
13 1/2-x1,1/2-x2,-x3,-x4
14 3/4-x1,1/2+x2,1/2-x3,1/4-x4
15 1/2-x1,3/4+x2,x3,1/4+x4
16 3/4-x1,3/4-x2,1/2+x3,x4
17 x1,1/2+x2,x3,1/2+x4
18 1/4+x1,1/2-x2,1/2+x3,3/4+x4
19 x1,3/4-x2,-x3,3/4-x4
20 1/4+x1,3/4+x2,1/2-x3,1/2-x4
21 -x1,1/2-x2,-x3,1/2-x4
22 1/4-x1,1/2+x2,1/2-x3,3/4-x4
23 -x1,3/4+x2,x3,3/4+x4
24 1/4-x1,3/4-x2,1/2+x3,1/2+x4
25 1/2+x1,x2,x3,1/2+x4
26 3/4+x1,-x2,1/2+x3,3/4+x4
27 1/2+x1,1/4-x2,-x3,3/4-x4
28 3/4+x1,1/4+x2,1/2-x3,1/2-x4
29 1/2-x1,-x2,-x3,1/2-x4
30 3/4-x1,x2,1/2-x3,3/4-x4
31 1/2-x1,1/4+x2,x3,3/4+x4
32 3/4-x1,1/4-x2,1/2+x3,1/2+x4

loop_
_atom_site_type_symbol
_atom_site_label
_atom_site_fract_x
_atom_site_fract_y
_atom_site_fract_z
_atom_site_U_iso_or_equiv
_atom_site_adp_type
_atom_site_calc_flag
_atom_site_occupancy
Fe Fe1 0.1264(4) 0.125 0 0.0120(10) Uani d 4
S S1 0.125 -0.0426(2) 0.75 0.0073(9) Uiso d 4

loop_
_atom_site_aniso_label
_atom_site_aniso_U_11
_atom_site_aniso_U_22
_atom_site_aniso_U_33
_atom_site_aniso_U_12
_atom_site_aniso_U_13
_atom_site_aniso_U_23
_atom_site_aniso_type_symbol
Fe1 0.0102(19) 0.0160(11) 0.0098(19) 0 0 0.0002(10) Fe

loop_
_atom_site_displace_Fourier_atom_site_label
_atom_site_displace_Fourier_axis
_atom_site_displace_Fourier_wave_vector_seq_id
_atom_site_displace_Fourier_param_cos
_atom_site_displace_Fourier_param_sin
Fe1 x 1 0.0129(5) 0.0129(5)
Fe1 y 1 0.00423(18) -0.00423(18)
Fe1 z 1 0.0062(5) -0.0062(5)
Fe1 x 2 0 0.0020(8)
Fe1 y 2 -0.0100(2) 0
Fe1 z 2 0.0094(6) 0
Fe1 x 3 0.0044(5) -0.0044(5)
Fe1 y 3 0.00165(19) 0.00165(19)
Fe1 z 3 0.0051(5) 0.0051(5)
Fe1 x 4 -0.0021(9) 0
Fe1 y 4 0 0
Fe1 z 4 0 0.0020(6)
S1 x 1 0 0
S1 y 1 -0.0006(3) -0.0006(3)
S1 z 1 0.0106(8) -0.0106(8)
S1 x 2 0 0
S1 y 2 0 -0.0008(3)
S1 z 2 -0.0142(9) 0
S1 x 3 0 0
S1 y 3 0 0
S1 z 3 0.0037(7) 0.0037(7)
S1 x 4 0 0
S1 y 4 0 0
S1 z 4 0 -0.0032(9)

loop_
_atom_site_Fourier_wave_vector_seq_id
_atom_site_Fourier_wave_vector_x
_atom_site_Fourier_wave_vector_z
1 0.00000 0.18050
2 0.00000 0.36101
3 0.00000 0.54151
4 0.00000 0.72202

loop_
_atom_site_occ_special_func_atom_site_label
_atom_site_occ_special_func_crenel_c
_atom_site_occ_special_func_crenel_w
Fe1 0.625 0.91

loop_
_atom_site_U_Fourier_atom_site_label
_atom_site_U_Fourier_tens_elem
_atom_site_U_Fourier_wave_vector_seq_id
_atom_site_U_Fourier_param_cos
_atom_site_U_Fourier_param_sin
Fe1 U11 1 -0.006(2) -0.006(2)
Fe1 U22 1 -0.0046(14) -0.0046(14)
Fe1 U33 1 -0.006(4) -0.006(4)
Fe1 U12 1 -0.0019(9) 0.0019(9)
Fe1 U13 1 -0.0006(11) 0.0006(11)
Fe1 U23 1 0.0001(11) 0.0001(11)
Fe1 U11 2 0 -0.016(4)
Fe1 U22 2 0 -0.0027(17)
Fe1 U33 2 0 -0.005(4)
Fe1 U12 2 -0.0080(13) 0
Fe1 U13 2 -0.0077(16) 0
Fe1 U23 2 0 0.0048(14)
Fe1 U11 3 0.011(2) -0.011(2)
Fe1 U22 3 0.0065(15) -0.0065(15)
Fe1 U33 3 0.014(3) -0.014(3)
Fe1 U12 3 0.0028(9) 0.0028(9)
Fe1 U13 3 -0.0006(11) -0.0006(11)
Fe1 U23 3 0 0
Fe1 U11 4 0.016(3) 0
Fe1 U22 4 0 0
Fe1 U33 4 0.022(4) 0
Fe1 U12 4 0 0.0019(14)
Fe1 U13 4 0 -0.0026(19)
Fe1 U23 4 0 0

loop_
_atom_type_symbol
_atom_type_scat_dispersion_real
_atom_type_scat_dispersion_imag
_atom_type_scat_source
Fe 0.346 0.844 'International Tables Vol C Tables  4.2.6.8 and 6.1.1.1'
S 0.125 0.123 'International Tables Vol C Tables  4.2.6.8 and 6.1.1.1'

loop_
_cell_wave_vector_seq_id
_cell_wave_vector_x
_cell_wave_vector_y
_cell_wave_vector_z
1 0.00000 0.00000 0.18050
